data_7018034
loop_
_publ_author_name
'Li, Shenyu'
'Wang, Zhe'
'Hor, T. S. Andy'
'Zhao, Jin'

_publ_section_title
;
 First crystallographic elucidation of a high-valent molybdenum oxo
 N-heterocyclic carbene complex [CpMo(VI)O(2)(IBz)](2)[Mo(6)O(19)].
;
_journal_issue 5
_journal_name_full 'Dalton transactions (Cambridge, England : 2003)'
_journal_page_first 1454
_journal_page_last 1456
_journal_paper_doi 10.1039/c2dt11616b
_journal_volume 41
_journal_year 2012
_chemical_formula_sum 'C44 H53 Mo6 N5 O19'
_chemical_formula_weight 1531.55
_chemical_name_systematic
;
?
;
_space_group_IT_number 14
_symmetry_cell_setting monoclinic
_symmetry_space_group_name_Hall '-P 2ybc'
_symmetry_space_group_name_H-M 'P 1 21/c 1'
_atom_sites_solution_hydrogens geom
_atom_sites_solution_primary direct
_atom_sites_solution_secondary difmap
_audit_creation_method SHELXL-97
_cell_angle_alpha 90.00
_cell_angle_beta 96.2250(10)
_cell_angle_gamma 90.00
_cell_formula_units_Z 2
_cell_length_a 10.7001(5)
_cell_length_b 15.3922(7)
_cell_length_c 15.8533(7)
_cell_measurement_reflns_used 7323
_cell_measurement_temperature 100(2)
_cell_measurement_theta_max 27.48
_cell_measurement_theta_min 2.33
_cell_volume 2595.6(2)
_computing_cell_refinement 'Bruker SMART'
_computing_data_collection 'Bruker SMART'
_computing_data_reduction 'Bruker SAINT'
_computing_molecular_graphics 'Bruker SHELXTL'
_computing_publication_material 'Bruker SHELXTL'
_computing_structure_refinement 'SHELXL-97 (Sheldrick, 1997)'
_computing_structure_solution 'SHELXS-97 (Sheldrick, 1990)'
_diffrn_ambient_temperature 100(2)
_diffrn_measured_fraction_theta_full 0.998
_diffrn_measured_fraction_theta_max 0.998
_diffrn_measurement_device_type 'CCD area detector'
_diffrn_measurement_method 'phi and omega scans'
_diffrn_radiation_monochromator graphite
_diffrn_radiation_source 'fine-focus sealed tube'
_diffrn_radiation_type MoK\a
_diffrn_radiation_wavelength 0.71073
_diffrn_reflns_av_R_equivalents 0.0291
_diffrn_reflns_av_sigmaI/netI 0.0329
_diffrn_reflns_limit_h_max 13
_diffrn_reflns_limit_h_min -13
_diffrn_reflns_limit_k_max 19
_diffrn_reflns_limit_k_min -19
_diffrn_reflns_limit_l_max 20
_diffrn_reflns_limit_l_min -17
_diffrn_reflns_number 17932
_diffrn_reflns_theta_full 27.50
_diffrn_reflns_theta_max 27.50
_diffrn_reflns_theta_min 1.85
_exptl_absorpt_coefficient_mu 1.484
_exptl_absorpt_correction_T_max 0.8905
_exptl_absorpt_correction_T_min 0.5614
_exptl_absorpt_correction_type multi-scan
_exptl_absorpt_process_details 'Sadabs, (Sheldrick 2001)'
_exptl_crystal_colour COLOURLESS
_exptl_crystal_density_diffrn 1.960
_exptl_crystal_density_meas ?
_exptl_crystal_density_method 'not measured'
_exptl_crystal_description Rod
_exptl_crystal_F_000 1512
_exptl_crystal_size_max 0.44
_exptl_crystal_size_mid 0.32
_exptl_crystal_size_min 0.08
_refine_diff_density_max 0.810
_refine_diff_density_min -0.523
_refine_diff_density_rms 0.125
_refine_ls_extinction_method none
_refine_ls_goodness_of_fit_ref 1.129
_refine_ls_hydrogen_treatment constr
_refine_ls_matrix_type full
_refine_ls_number_parameters 355
_refine_ls_number_reflns 5957
_refine_ls_number_restraints 2
_refine_ls_restrained_S_all 1.129
_refine_ls_R_factor_all 0.0385
_refine_ls_R_factor_gt 0.0327
_refine_ls_shift/su_max 0.002
_refine_ls_shift/su_mean 0.000
_refine_ls_structure_factor_coef Fsqd
_refine_ls_weighting_details 'calc w=1/[\s^2^(Fo^2^)+(0.0396P)^2^+3.2796P] where P=(Fo^2^+2Fc^2^)/3'
_refine_ls_weighting_scheme calc
_refine_ls_wR_factor_gt 0.0770
_refine_ls_wR_factor_ref 0.0845
_reflns_number_gt 5344
_reflns_number_total 5957
_reflns_threshold_expression >2sigma(I)
_cod_data_source_file c2dt11616b.txt
_cod_data_source_block 9589
_cod_depositor_comments
;
The following automatic conversions were performed:

'_symmetry_cell_setting' value 'Monoclinic' changed to 'monoclinic'
according to /home/saulius/struct/CIF-dictionaries/cif_core.dic
dictionary named 'cif_core.dic' version 2.4.1 from
2010-06-29.

'_exptl_absorpt_correction_type' value 'Multi-scan'
changed to 'multi-scan' according to
/home/saulius/struct/CIF-dictionaries/cif_core.dic dictionary named
'cif_core.dic' version 2.4.1 from 2010-06-29.

Automatic conversion script
Id: cif_fix_values 1715 2011-07-08 13:25:40Z adriana 

The following automatic conversions were performed:

'_exptl_crystal_density_meas' value 'Not Measured' was changed to '?'
- the value is perceived as not measured.

Automatic conversion script
Id: cif_fix_values 3008 2015-01-20 13:52:24Z robertas 
;
_cod_original_sg_symbol_H-M P2(1)/c
_cod_database_code 7018034

loop_
_symmetry_equiv_pos_as_xyz
'x, y, z'
'-x, y+1/2, -z+1/2'
'-x, -y, -z'
'x, -y-1/2, z-1/2'

loop_
_atom_site_label
_atom_site_type_symbol
_atom_site_fract_x
_atom_site_fract_y
_atom_site_fract_z
_atom_site_U_iso_or_equiv
_atom_site_adp_type
_atom_site_occupancy
_atom_site_symmetry_multiplicity
_atom_site_calc_flag
_atom_site_refinement_flags
_atom_site_disorder_assembly
_atom_site_disorder_group
Mo1 Mo 0.56689(3) 0.363337(17) 0.544662(18) 0.01464(8) Uani 1 1 d . . .
Mo2 Mo 0.66487(3) 0.562282(18) 0.586984(18) 0.01645(8) Uani 1 1 d . . .
Mo3 Mo 0.62599(3) 0.492879(18) 0.389638(18) 0.01680(8) Uani 1 1 d . . .
O1 O 0.4274(2) 0.33836(14) 0.46223(14) 0.0142(4) Uani 1 1 d . . .
O2 O 0.6210(2) 0.26446(15) 0.57690(15) 0.0191(5) Uani 1 1 d . . .
O3 O 0.4539(2) 0.39219(14) 0.62311(14) 0.0148(4) Uani 1 1 d . . .
O4 O 0.5288(2) 0.55278(15) 0.65959(14) 0.0168(5) Uani 1 1 d . . .
O5 O 0.7824(2) 0.60870(16) 0.65086(16) 0.0231(5) Uani 1 1 d . . .
O6 O 0.7188(2) 0.48987(16) 0.31041(16) 0.0234(5) Uani 1 1 d . . .
O7 O 0.6901(2) 0.44009(14) 0.60579(14) 0.0161(5) Uani 1 1 d . . .
O8 O 0.6624(2) 0.38668(14) 0.44682(14) 0.0158(5) Uani 1 1 d . . .
O9 O 0.7320(2) 0.54902(14) 0.48200(14) 0.0157(5) Uani 1 1 d . . .
O10 O 0.5000 0.5000 0.5000 0.0118(6) Uani 1 2 d S . .
N1 N 0.7998(2) 0.29335(18) 0.77358(17) 0.0157(5) Uani 1 1 d . . .
N2 N 0.9284(3) 0.22469(18) 0.70120(18) 0.0171(6) Uani 1 1 d . . .
C1 C 0.8542(3) 0.2932(2) 0.7019(2) 0.0154(6) Uani 1 1 d . . .
H1 H 0.8416 0.3357 0.6583 0.018 Uiso 1 1 calc R . .
C2 C 0.8415(4) 0.2216(2) 0.8207(2) 0.0289(9) Uani 1 1 d . . .
H2 H 0.8180 0.2054 0.8746 0.035 Uiso 1 1 calc R . .
C3 C 0.9224(4) 0.1785(3) 0.7756(3) 0.0302(9) Uani 1 1 d . . .
H3 H 0.9665 0.1266 0.7918 0.036 Uiso 1 1 calc R . .
C4 C 0.7197(3) 0.3620(2) 0.8007(2) 0.0163(6) Uani 1 1 d . . .
C5 C 0.5950(3) 0.3432(2) 0.8094(2) 0.0172(6) Uani 1 1 d . . .
C6 C 0.5224(3) 0.4107(2) 0.8363(2) 0.0196(7) Uani 1 1 d . . .
H6 H 0.4369 0.3996 0.8434 0.024 Uiso 1 1 calc R . .
C7 C 0.5698(4) 0.4932(2) 0.8531(2) 0.0218(7) Uani 1 1 d . . .
C8 C 0.6949(3) 0.5088(2) 0.8419(2) 0.0201(7) Uani 1 1 d . . .
H8 H 0.7282 0.5654 0.8530 0.024 Uiso 1 1 calc R . .
C9 C 0.7735(3) 0.4440(2) 0.8150(2) 0.0175(7) Uani 1 1 d . . .
C10 C 0.5372(3) 0.2556(2) 0.7876(2) 0.0216(7) Uani 1 1 d . . .
H10A H 0.4467 0.2623 0.7716 0.032 Uiso 1 1 calc R . .
H10B H 0.5513 0.2171 0.8370 0.032 Uiso 1 1 calc R . .
H10C H 0.5761 0.2303 0.7401 0.032 Uiso 1 1 calc R . .
C11 C 0.4881(4) 0.5651(3) 0.8800(2) 0.0296(9) Uani 1 1 d . . .
H11A H 0.4158 0.5729 0.8371 0.044 Uiso 1 1 calc R . .
H11B H 0.5367 0.6191 0.8859 0.044 Uiso 1 1 calc R . .
H11C H 0.4584 0.5502 0.9345 0.044 Uiso 1 1 calc R . .
C12 C 0.9073(3) 0.4646(2) 0.7990(2) 0.0234(7) Uani 1 1 d . . .
H12A H 0.9613 0.4146 0.8152 0.035 Uiso 1 1 calc R . .
H12B H 0.9371 0.5153 0.8328 0.035 Uiso 1 1 calc R . .
H12C H 0.9100 0.4773 0.7386 0.035 Uiso 1 1 calc R . .
C13 C 1.0078(3) 0.2050(2) 0.6352(2) 0.0169(6) Uani 1 1 d . . .
C14 C 0.9629(3) 0.1478(2) 0.5707(2) 0.0194(7) Uani 1 1 d . . .
C15 C 1.0409(3) 0.1307(2) 0.5085(2) 0.0211(7) Uani 1 1 d . . .
H15 H 1.0134 0.0914 0.4642 0.025 Uiso 1 1 calc R . .
C16 C 1.1592(3) 0.1698(2) 0.5090(2) 0.0197(7) Uani 1 1 d . . .
C17 C 1.1975(3) 0.2279(2) 0.5739(2) 0.0190(7) Uani 1 1 d . . .
H17 H 1.2762 0.2563 0.5737 0.023 Uiso 1 1 calc R . .
C18 C 1.1248(3) 0.2456(2) 0.6388(2) 0.0187(7) Uani 1 1 d . . .
C19 C 0.8368(3) 0.1047(2) 0.5684(3) 0.0245(8) Uani 1 1 d . . .
H19A H 0.8240 0.0663 0.5189 0.037 Uiso 1 1 calc R . .
H19B H 0.7707 0.1491 0.5645 0.037 Uiso 1 1 calc R . .
H19C H 0.8332 0.0705 0.6202 0.037 Uiso 1 1 calc R . .
C20 C 1.2454(4) 0.1485(3) 0.4430(2) 0.0286(8) Uani 1 1 d . . .
H20A H 1.2876 0.2016 0.4269 0.043 Uiso 1 1 calc R . .
H20B H 1.1963 0.1239 0.3928 0.043 Uiso 1 1 calc R . .
H20C H 1.3085 0.1062 0.4661 0.043 Uiso 1 1 calc R . .
C21 C 1.1715(3) 0.3048(2) 0.7108(2) 0.0247(8) Uani 1 1 d . . .
H21A H 1.1098 0.3511 0.7161 0.037 Uiso 1 1 calc R . .
H21B H 1.2518 0.3306 0.6996 0.037 Uiso 1 1 calc R . .
H21C H 1.1832 0.2714 0.7637 0.037 Uiso 1 1 calc R . .
N1S N -0.0176(9) 0.4372(9) 0.5831(9) 0.111(6) Uani 0.50 1 d PD A -1
C1S C -0.0054(9) 0.4883(6) 0.5361(8) 0.057(3) Uani 0.50 1 d PD A -1
C2S C 0.0155(10) 0.5698(6) 0.4877(8) 0.058(4) Uani 0.50 1 d PD A -1
H2SA H 0.0063 0.5571 0.4267 0.086 Uiso 0.50 1 calc PR A -1
H2SB H 0.1004 0.5918 0.5048 0.086 Uiso 0.50 1 calc PR A -1
H2SC H -0.0464 0.6136 0.4999 0.086 Uiso 0.50 1 calc PR A -1

loop_
_atom_site_aniso_label
_atom_site_aniso_U_11
_atom_site_aniso_U_22
_atom_site_aniso_U_33
_atom_site_aniso_U_23
_atom_site_aniso_U_13
_atom_site_aniso_U_12
Mo1 0.01442(14) 0.01023(14) 0.01939(15) 0.00312(10) 0.00233(10) 0.00196(10)
Mo2 0.01475(14) 0.01527(15) 0.01830(15) -0.00158(10) -0.00289(10) -0.00188(10)
Mo3 0.01888(15) 0.01616(15) 0.01698(15) 0.00071(10) 0.00926(11) 0.00048(11)
O1 0.0140(11) 0.0109(11) 0.0179(11) 0.0008(8) 0.0019(9) -0.0020(8)
O2 0.0189(12) 0.0150(12) 0.0231(12) 0.0044(9) 0.0017(9) 0.0013(9)
O3 0.0156(11) 0.0133(11) 0.0159(11) 0.0039(8) 0.0036(9) 0.0004(9)
O4 0.0208(12) 0.0160(11) 0.0132(11) -0.0013(8) 0.0003(9) 0.0002(9)
O5 0.0182(12) 0.0226(13) 0.0270(13) -0.0042(10) -0.0049(10) -0.0047(10)
O6 0.0290(14) 0.0208(13) 0.0230(13) -0.0001(10) 0.0154(10) 0.0002(10)
O7 0.0162(11) 0.0142(11) 0.0168(11) 0.0029(9) -0.0033(9) 0.0001(9)
O8 0.0165(11) 0.0130(11) 0.0184(11) -0.0003(9) 0.0043(9) 0.0023(9)
O9 0.0097(10) 0.0159(11) 0.0221(12) 0.0008(9) 0.0045(9) -0.0003(8)
O10 0.0149(15) 0.0093(14) 0.0113(14) 0.0008(11) 0.0011(11) -0.0004(11)
N1 0.0129(13) 0.0145(13) 0.0203(14) 0.0022(10) 0.0048(10) 0.0003(10)
N2 0.0149(13) 0.0141(14) 0.0233(14) 0.0024(11) 0.0066(11) 0.0027(10)
C1 0.0169(15) 0.0126(15) 0.0161(15) 0.0004(12) -0.0009(12) 0.0002(12)
C2 0.036(2) 0.025(2) 0.029(2) 0.0132(15) 0.0182(17) 0.0116(16)
C3 0.032(2) 0.0234(19) 0.039(2) 0.0162(16) 0.0199(17) 0.0156(16)
C4 0.0238(17) 0.0134(15) 0.0121(15) 0.0025(11) 0.0039(12) 0.0070(12)
C5 0.0240(17) 0.0173(16) 0.0109(15) 0.0035(12) 0.0051(12) 0.0027(13)
C6 0.0182(16) 0.0257(18) 0.0161(16) 0.0041(13) 0.0075(13) 0.0054(13)
C7 0.0301(19) 0.0218(18) 0.0139(16) 0.0005(13) 0.0042(13) 0.0093(14)
C8 0.0259(18) 0.0157(16) 0.0183(16) -0.0023(12) 0.0004(13) 0.0023(13)
C9 0.0180(16) 0.0188(17) 0.0158(15) 0.0004(12) 0.0019(12) 0.0021(13)
C10 0.0197(17) 0.0195(18) 0.0268(18) 0.0052(14) 0.0073(14) -0.0006(13)
C11 0.036(2) 0.026(2) 0.0275(19) -0.0019(15) 0.0071(16) 0.0152(16)
C12 0.0215(18) 0.0204(18) 0.0279(19) -0.0030(14) 0.0006(14) -0.0050(14)
C13 0.0178(16) 0.0141(16) 0.0198(16) 0.0019(12) 0.0072(12) 0.0044(12)
C14 0.0178(16) 0.0141(16) 0.0266(18) 0.0019(13) 0.0028(13) 0.0012(12)
C15 0.0211(17) 0.0214(18) 0.0209(17) -0.0003(13) 0.0030(13) 0.0019(13)
C16 0.0187(16) 0.0223(17) 0.0197(16) 0.0037(13) 0.0093(13) 0.0040(13)
C17 0.0166(16) 0.0164(16) 0.0252(17) 0.0054(13) 0.0076(13) -0.0001(13)
C18 0.0229(17) 0.0125(16) 0.0210(17) 0.0030(12) 0.0032(13) 0.0038(13)
C19 0.0186(17) 0.0200(18) 0.036(2) -0.0055(15) 0.0060(15) 0.0003(14)
C20 0.029(2) 0.036(2) 0.0236(19) -0.0031(15) 0.0131(15) -0.0014(16)
C21 0.0210(17) 0.0237(19) 0.0302(19) -0.0069(15) 0.0061(14) -0.0033(14)
N1S 0.042(6) 0.128(11) 0.172(14) 0.126(11) 0.056(7) 0.044(6)
C1S 0.009(4) 0.096(10) 0.067(8) 0.031(7) 0.016(4) 0.012(6)
C2S 0.019(5) 0.080(9) 0.076(9) 0.036(8) 0.010(5) 0.004(6)

loop_
_atom_type_symbol
_atom_type_description
_atom_type_scat_dispersion_real
_atom_type_scat_dispersion_imag
_atom_type_scat_source
C C 0.0033 0.0016 'International Tables Vol C Tables 4.2.6.8 and 6.1.1.4'
H H 0.0000 0.0000 'International Tables Vol C Tables 4.2.6.8 and 6.1.1.4'
N N 0.0061 0.0033 'International Tables Vol C Tables 4.2.6.8 and 6.1.1.4'
O O 0.0106 0.0060 'International Tables Vol C Tables 4.2.6.8 and 6.1.1.4'
Mo Mo -1.6832 0.6857 'International Tables Vol C Tables 4.2.6.8 and 6.1.1.4'

loop_
_geom_angle_atom_site_label_1
_geom_angle_atom_site_label_2
_geom_angle_atom_site_label_3
_geom_angle
_geom_angle_site_symmetry_1
_geom_angle_site_symmetry_3
O2 Mo1 O3 103.70(11) . .
O2 Mo1 O1 104.02(11) . .
O3 Mo1 O1 89.38(10) . .
O2 Mo1 O7 101.82(10) . .
O3 Mo1 O7 88.67(10) . .
O1 Mo1 O7 153.80(9) . .
O2 Mo1 O8 102.22(10) . .
O3 Mo1 O8 154.02(9) . .
O1 Mo1 O8 86.10(9) . .
O7 Mo1 O8 84.31(9) . .
O2 Mo1 O10 178.00(8) . .
O3 Mo1 O10 77.72(7) . .
O1 Mo1 O10 77.33(7) . .
O7 Mo1 O10 76.73(6) . .
O8 Mo1 O10 76.32(6) . .
O5 Mo2 O9 104.14(11) . .
O5 Mo2 O7 103.82(11) . .
O9 Mo2 O7 88.31(10) . .
O5 Mo2 O1 102.80(11) . 3_666
O9 Mo2 O1 87.50(9) . 3_666
O7 Mo2 O1 153.27(9) . 3_666
O5 Mo2 O4 103.44(11) . .
O9 Mo2 O4 152.39(10) . .
O7 Mo2 O4 86.36(10) . .
O1 Mo2 O4 85.24(9) 3_666 .
O5 Mo2 O10 178.89(9) . .
O9 Mo2 O10 76.70(7) . .
O7 Mo2 O10 76.87(7) . .
O1 Mo2 O10 76.47(6) 3_666 .
O4 Mo2 O10 75.70(7) . .
O6 Mo3 O4 104.07(12) . 3_666
O6 Mo3 O8 103.10(11) . .
O4 Mo3 O8 90.12(10) 3_666 .
O6 Mo3 O9 103.29(11) . .
O4 Mo3 O9 152.40(9) 3_666 .
O8 Mo3 O9 87.16(10) . .
O6 Mo3 O3 103.47(11) . 3_666
O4 Mo3 O3 86.57(10) 3_666 3_666
O8 Mo3 O3 153.23(9) . 3_666
O9 Mo3 O3 83.67(9) . 3_666
O6 Mo3 O10 178.71(9) . .
O4 Mo3 O10 76.95(7) 3_666 .
O8 Mo3 O10 77.63(7) . .
O9 Mo3 O10 75.64(6) . .
O3 Mo3 O10 75.74(6) 3_666 .
Mo1 O1 Mo2 116.23(11) . 3_666
Mo1 O3 Mo3 116.64(11) . 3_666
Mo3 O4 Mo2 117.38(11) 3_666 .
Mo2 O7 Mo1 116.16(11) . .
Mo3 O8 Mo1 115.84(11) . .
Mo2 O9 Mo3 117.49(11) . .
Mo1 O10 Mo1 180.0 . 3_666
Mo1 O10 Mo3 89.880(10) . 3_666
Mo1 O10 Mo3 90.121(10) 3_666 3_666
Mo1 O10 Mo3 90.119(10) . .
Mo1 O10 Mo3 89.880(10) 3_666 .
Mo3 O10 Mo3 180.0 3_666 .
Mo1 O10 Mo2 89.786(10) . 3_666
Mo1 O10 Mo2 90.214(10) 3_666 3_666
Mo3 O10 Mo2 90.068(11) 3_666 3_666
Mo3 O10 Mo2 89.931(11) . 3_666
Mo1 O10 Mo2 90.215(10) . .
Mo1 O10 Mo2 89.786(10) 3_666 .
Mo3 O10 Mo2 89.933(11) 3_666 .
Mo3 O10 Mo2 90.068(11) . .
Mo2 O10 Mo2 180.0 3_666 .
C1 N1 C2 108.4(3) . .
C1 N1 C4 125.4(3) . .
C2 N1 C4 126.0(3) . .
C1 N2 C3 108.6(3) . .
C1 N2 C13 125.0(3) . .
C3 N2 C13 126.3(3) . .
N2 C1 N1 109.1(3) . .
C3 C2 N1 107.1(3) . .
C2 C3 N2 106.8(3) . .
C5 C4 C9 123.8(3) . .
C5 C4 N1 118.9(3) . .
C9 C4 N1 117.3(3) . .
C4 C5 C6 116.8(3) . .
C4 C5 C10 122.6(3) . .
C6 C5 C10 120.6(3) . .
C7 C6 C5 122.6(3) . .
C6 C7 C8 118.2(3) . .
C6 C7 C11 121.3(3) . .
C8 C7 C11 120.5(3) . .
C7 C8 C9 122.2(3) . .
C4 C9 C8 116.3(3) . .
C4 C9 C12 122.9(3) . .
C8 C9 C12 120.8(3) . .
C18 C13 C14 123.3(3) . .
C18 C13 N2 118.1(3) . .
C14 C13 N2 118.6(3) . .
C15 C14 C13 117.1(3) . .
C15 C14 C19 120.6(3) . .
C13 C14 C19 122.3(3) . .
C14 C15 C16 121.9(3) . .
C17 C16 C15 118.2(3) . .
C17 C16 C20 120.1(3) . .
C15 C16 C20 121.6(3) . .
C18 C17 C16 122.2(3) . .
C17 C18 C13 117.2(3) . .
C17 C18 C21 121.1(3) . .
C13 C18 C21 121.7(3) . .
N1S C1S C2S 168.2(17) . .

loop_
_geom_bond_atom_site_label_1
_geom_bond_atom_site_label_2
_geom_bond_distance
_geom_bond_site_symmetry_2
Mo1 O2 1.688(2) .
Mo1 O3 1.879(2) .
Mo1 O1 1.913(2) .
Mo1 O7 1.948(2) .
Mo1 O8 1.981(2) .
Mo1 O10 2.3084(3) .
Mo2 O5 1.685(2) .
Mo2 O9 1.894(2) .
Mo2 O7 1.919(2) .
Mo2 O1 1.938(2) 3_666
Mo2 O4 1.957(2) .
Mo2 O10 2.3249(3) .
Mo3 O6 1.684(2) .
Mo3 O4 1.889(2) 3_666
Mo3 O8 1.889(2) .
Mo3 O9 1.954(2) .
Mo3 O3 1.966(2) 3_666
Mo3 O10 2.3242(3) .
O1 Mo2 1.938(2) 3_666
O3 Mo3 1.965(2) 3_666
O4 Mo3 1.889(2) 3_666
O10 Mo1 2.3084(3) 3_666
O10 Mo3 2.3242(3) 3_666
O10 Mo2 2.3249(3) 3_666
N1 C1 1.331(4) .
N1 C2 1.381(4) .
N1 C4 1.454(4) .
N2 C1 1.321(4) .
N2 C3 1.384(4) .
N2 C13 1.449(4) .
C2 C3 1.354(5) .
C4 C5 1.387(5) .
C4 C9 1.395(5) .
C5 C6 1.390(5) .
C5 C10 1.509(5) .
C6 C7 1.383(5) .
C7 C8 1.390(5) .
C7 C11 1.501(5) .
C8 C9 1.401(5) .
C9 C12 1.514(5) .
C13 C18 1.394(5) .
C13 C14 1.395(5) .
C14 C15 1.385(5) .
C14 C19 1.501(5) .
C15 C16 1.401(5) .
C16 C17 1.391(5) .
C16 C20 1.504(5) .
C17 C18 1.382(5) .
C18 C21 1.504(5) .
N1S C1S 1.0999(10) .
C1S C2S 1.5000(10) .
